data_1526604
loop_
_publ_author_name
'Shatruk, M.M.'
'Kovnir, K.A.'
'Lindsjo, M.'
'Presnyakov, I.A.'
'Kloo, L.A.'
'Shevel'kov, A.V.'

_publ_section_title
;
 Novel compounds Sn10 In14 P22 I8 and Sn14 In10 P21.2 I8 with clathrate I
 structure: synthesis and crystal and electronic structure
;
_journal_name_full 'Journal of Solid State Chemistry'
_journal_page_first 233
_journal_page_last 242
_journal_volume 161
_journal_year 2001
_chemical_formula_sum 'I8 In14 P22 Sn10'
_chemical_name_systematic 'Sn10 In14 P22 I8'
_space_group_IT_number 223
_symmetry_space_group_name_Hall '-P 4n 2 3'
_symmetry_space_group_name_H-M 'P m -3 n'
_cell_angle_alpha 90
_cell_angle_beta 90
_cell_angle_gamma 90
_cell_formula_units_Z 1
_cell_length_a 11.045
_cell_length_b 11.045
_cell_length_c 11.045
_cell_volume 1347.402
_citation_journal_id_ASTM JSSCBI
_cod_data_source_file Shatruk_JSSCBI_2001_1687.cif
_cod_data_source_block I8In14P22Sn10
_cod_database_code 1526604

loop_
_symmetry_equiv_pos_as_xyz
x,y,z
-y+1/2,x+1/2,z+1/2
-x,-y,z
y+1/2,-x+1/2,z+1/2
x,-y,-z
y+1/2,x+1/2,-z+1/2
-x,y,-z
-y+1/2,-x+1/2,-z+1/2
z,x,y
-x+1/2,z+1/2,y+1/2
-z,-x,y
x+1/2,-z+1/2,y+1/2
z,-x,-y
x+1/2,z+1/2,-y+1/2
-z,x,-y
-x+1/2,-z+1/2,-y+1/2
y,z,x
y,-z,-x
z+1/2,y+1/2,-x+1/2
-y,z,-x
-z+1/2,-y+1/2,-x+1/2
-y,-z,x
z+1/2,-y+1/2,x+1/2
-z+1/2,y+1/2,x+1/2
-x,-y,-z
y-1/2,-x-1/2,-z-1/2
x,y,-z
-y-1/2,x-1/2,-z-1/2
-x,y,z
-y-1/2,-x-1/2,z-1/2
x,-y,z
y-1/2,x-1/2,z-1/2
-z,-x,-y
x-1/2,-z-1/2,-y-1/2
z,x,-y
-x-1/2,z-1/2,-y-1/2
-z,x,y
-x-1/2,-z-1/2,y-1/2
z,-x,y
x-1/2,z-1/2,y-1/2
-y,-z,-x
-y,z,x
-z-1/2,-y-1/2,x-1/2
y,-z,x
z-1/2,y-1/2,x-1/2
y,z,-x
-z-1/2,y-1/2,-x-1/2
z-1/2,-y-1/2,-x-1/2

loop_
_atom_site_label
_atom_site_type_symbol
_atom_site_fract_x
_atom_site_fract_y
_atom_site_fract_z
_atom_site_occupancy
_atom_site_U_iso_or_equiv
P1 P 0.1928 0.1928 0.1928 1 0.0
In1 In 0.3097 0 0.1252 0.583 0.0
I2 I 0.25 0 0.5 1 0.0
P2 P 0.5 0 0.25 1 0.0
Sn1 Sn 0.3097 0 0.1252 0.417 0.0
I1 I 0 0 0 1 0.0
